data_7250464
loop_
_publ_author_name
'Jemai, Mahdi'
'Barcel\'o-Oliver, Miquel'
'Marouani, Houda'
'Roisnel, Thierry'
'Frontera, Antonio'
'Prohens, Rafel'

_publ_section_title
;
 Structural and computational analysis of H-bond mediated
 anion&#x22EF;anion interactions in new salts of fumaric and maleic acids
;
_journal_issue 27
_journal_name_full CrystEngComm
_journal_page_first 4686
_journal_page_last 4698
_journal_paper_doi 10.1039/D5CE00380F
_journal_volume 27
_journal_year 2025
_chemical_formula_moiety 'C7 H14 N O2, C4 H3 O4'
_chemical_formula_sum 'C11 H17 N O6'
_chemical_formula_weight 259.25
_space_group_crystal_system monoclinic
_space_group_IT_number 14
_space_group_name_Hall '-P 2ybc'
_space_group_name_H-M_alt 'P 1 21/c 1'
_atom_sites_solution_hydrogens mixed
_atom_sites_solution_primary dual
_audit_creation_date 2024-10-03
_audit_creation_method
;
Olex2 1.5
(compiled 2024.01.12 svn.r2f8d729c for OlexSys, GUI svn.r6928)
;
_audit_update_record
;
2025-04-01 deposited with the CCDC.	2025-05-28 downloaded from the CCDC.
;
_cell_angle_alpha 90
_cell_angle_beta 97.959(2)
_cell_angle_gamma 90
_cell_formula_units_Z 4
_cell_length_a 8.8182(5)
_cell_length_b 5.5773(3)
_cell_length_c 25.6130(14)
_cell_measurement_reflns_used 9866
_cell_measurement_temperature 299.00
_cell_measurement_theta_max 68.32
_cell_measurement_theta_min 8.74
_cell_volume 1247.56(12)
_computing_cell_refinement 'Bruker Apex5, 2024'
_computing_data_collection 'Bruker Apex5, 2024'
_computing_data_reduction 'SAINT v8.40A (Bruker, 2019)'
_computing_molecular_graphics 'Olex2 1.5 (Dolomanov et al., 2009)'
_computing_publication_material 'Olex2 1.5 (Dolomanov et al., 2009)'
_computing_structure_refinement 'SHELXL 2019/3 (Sheldrick, 2015)'
_computing_structure_solution 'SHELXT 2018/2 (Sheldrick, 2018)'
_diffrn_ambient_temperature 299.00
_diffrn_measured_fraction_theta_full 0.982
_diffrn_measured_fraction_theta_max 0.980
_diffrn_measurement_device_type 'Bruker D8 Venture'
_diffrn_measurement_method '\f and \w scans'
_diffrn_radiation_monochromator multilayer
_diffrn_radiation_type CuK\a
_diffrn_radiation_wavelength 1.54178
_diffrn_reflns_av_R_equivalents 0.0579
_diffrn_reflns_av_unetI/netI 0.0444
_diffrn_reflns_Laue_measured_fraction_full 0.982
_diffrn_reflns_Laue_measured_fraction_max 0.980
_diffrn_reflns_limit_h_max 10
_diffrn_reflns_limit_h_min -10
_diffrn_reflns_limit_k_max 6
_diffrn_reflns_limit_k_min -5
_diffrn_reflns_limit_l_max 30
_diffrn_reflns_limit_l_min -30
_diffrn_reflns_number 17964
_diffrn_reflns_point_group_measured_fraction_full 0.982
_diffrn_reflns_point_group_measured_fraction_max 0.980
_diffrn_reflns_theta_full 67.679
_diffrn_reflns_theta_max 68.318
_diffrn_reflns_theta_min 5.064
_diffrn_source 'high brilliance microfocus sealed tube'
_diffrn_source_current 1.2
_diffrn_source_power 0.06
_diffrn_source_voltage 50.0
_diffrn_standards_number 0
_exptl_absorpt_coefficient_mu 0.961
_exptl_absorpt_correction_T_max 0.7531
_exptl_absorpt_correction_T_min 0.4920
_exptl_absorpt_correction_type multi-scan
_exptl_absorpt_process_details
;
SADABS-2016/2 (Bruker,2016) was used for absorption correction.
wR2(int) was 0.1422 before and 0.0724 after correction.
The Ratio of minimum to maximum transmission is 0.6533.
The \l/2 correction factor is Not present.
;
_exptl_crystal_colour colourless
_exptl_crystal_colour_primary colourless
_exptl_crystal_density_diffrn 1.380
_exptl_crystal_description block
_exptl_crystal_F_000 552
_exptl_crystal_size_max 0.41
_exptl_crystal_size_mid 0.34
_exptl_crystal_size_min 0.12
_refine_diff_density_max 0.265
_refine_diff_density_min -0.269
_refine_diff_density_rms 0.052
_refine_ls_extinction_coef 0.045(3)
_refine_ls_extinction_expression Fc^*^=kFc[1+0.001xFc^2^\l^3^/sin(2\q)]^-1/4^
_refine_ls_extinction_method 'SHELXL-2019/2 (Sheldrick 2019)'
_refine_ls_goodness_of_fit_ref 1.067
_refine_ls_hydrogen_treatment mixed
_refine_ls_matrix_type full
_refine_ls_number_parameters 176
_refine_ls_number_reflns 2250
_refine_ls_number_restraints 3
_refine_ls_restrained_S_all 1.067
_refine_ls_R_factor_all 0.0576
_refine_ls_R_factor_gt 0.0551
_refine_ls_shift/su_max 0.000
_refine_ls_shift/su_mean 0.000
_refine_ls_structure_factor_coef Fsqd
_refine_ls_weighting_details 'w=1/[\s^2^(Fo^2^)+(0.0790P)^2^+0.3712P] where P=(Fo^2^+2Fc^2^)/3'
_refine_ls_weighting_scheme calc
_refine_ls_wR_factor_gt 0.1482
_refine_ls_wR_factor_ref 0.1502
_reflns_Friedel_coverage 0.000
_reflns_number_gt 2126
_reflns_number_total 2250
_reflns_threshold_expression 'I > 2\s(I)'
_cod_data_source_file d5ce00380f2.cif
_cod_data_source_block 1_CCDC1
_cod_depositor_comments 'Adding full bibliography for 7250461--7250466.cif.'
_cod_database_code 7250464
_shelx_shelxl_version_number 2019/3
_shelx_space_group_comment
;
The symmetry employed for this shelxl refinement is uniquely defined
by the following loop, which should always be used as a source of
symmetry information in preference to the above space-group names.
They are only intended as comments.
;
_shelx_estimated_absorpt_t_max 0.893
_shelx_estimated_absorpt_t_min 0.694
_olex2_refinement_description
;
1. Fixed Uiso
 At 1.2 times of:
  All C(H) groups, All C(H,H) groups
2. Restrained distances
 N8-H8B = N8-H8A
 0.95 with sigma of 0.02
 O1A-H1A
 0.95 with sigma of 0.02
3.a Secondary CH2 refined with riding coordinates:
 C2(H2A,H2B), C3(H3A,H3B), C6(H6A,H6B), C7(H7A,H7B), C9(H9A,H9B), C10(H10A,H10B)
3.b Aromatic/amide H refined with riding coordinates:
 C4A(H4A), C5A(H5A)
;
_olex2_exptl_crystal_mounting_method 'cryoloop, covered with Parabar 10320 (formerly known as Paratone)'
_olex2_submission_special_instructions 'No special instructions were received'

loop_
_space_group_symop_operation_xyz
'x, y, z'
'-x, y+1/2, -z+1/2'
'-x, -y, -z'
'x, -y-1/2, z-1/2'

loop_
_atom_site_label
_atom_site_type_symbol
_atom_site_fract_x
_atom_site_fract_y
_atom_site_fract_z
_atom_site_U_iso_or_equiv
_atom_site_adp_type
_atom_site_occupancy
_atom_site_site_symmetry_order
_atom_site_calc_flag
_atom_site_refinement_flags_posn
_atom_site_refinement_flags_adp
_atom_site_refinement_flags_occupancy
_atom_site_disorder_assembly
_atom_site_disorder_group
O1 O 0.30325(19) 0.1655(3) 0.28263(7) 0.0857(6) Uani 1 1 d . . . . .
C2 C 0.1666(3) 0.0300(6) 0.27269(11) 0.0982(10) Uani 1 1 d . . . . .
H2A H 0.129049 0.028329 0.235262 0.118 Uiso 1 1 calc R U . . .
H2B H 0.088233 0.098293 0.291271 0.118 Uiso 1 1 calc R U . . .
C3 C 0.2049(2) -0.2142(5) 0.29162(9) 0.0774(7) Uani 1 1 d . . . . .
H3A H 0.131342 -0.270933 0.313647 0.093 Uiso 1 1 calc R U . . .
H3B H 0.205522 -0.323639 0.262225 0.093 Uiso 1 1 calc R U . . .
O4 O 0.35103(17) -0.1971(3) 0.32074(7) 0.0766(5) Uani 1 1 d . . . . .
C5 C 0.3989(2) 0.0461(3) 0.32295(7) 0.0528(5) Uani 1 1 d . . . . .
C6 C 0.3850(2) 0.1523(4) 0.37630(8) 0.0610(5) Uani 1 1 d . . . . .
H6A H 0.280261 0.136434 0.383448 0.073 Uiso 1 1 calc R U . . .
H6B H 0.409867 0.321665 0.376253 0.073 Uiso 1 1 calc R U . . .
C7 C 0.4918(2) 0.0264(4) 0.41911(7) 0.0580(5) Uani 1 1 d . . . . .
H7A H 0.485445 0.102370 0.452799 0.070 Uiso 1 1 calc R U . . .
H7B H 0.460778 -0.139673 0.421443 0.070 Uiso 1 1 calc R U . . .
N8 N 0.65143(16) 0.0368(3) 0.40758(6) 0.0490(4) Uani 1 1 d D . . . .
H8A H 0.709(3) -0.050(4) 0.4347(8) 0.076(7) Uiso 1 1 d D . . . .
H8B H 0.684(3) 0.193(3) 0.4070(9) 0.068(6) Uiso 1 1 d D . . . .
C9 C 0.6683(2) -0.0655(4) 0.35517(8) 0.0574(5) Uani 1 1 d . . . . .
H9A H 0.645052 -0.235480 0.354894 0.069 Uiso 1 1 calc R U . . .
H9B H 0.773314 -0.046613 0.348526 0.069 Uiso 1 1 calc R U . . .
C10 C 0.5622(2) 0.0588(4) 0.31243(7) 0.0605(5) Uani 1 1 d . . . . .
H10A H 0.592372 0.225399 0.310398 0.073 Uiso 1 1 calc R U . . .
H10B H 0.570514 -0.016021 0.278764 0.073 Uiso 1 1 calc R U . . .
O1A O 0.99672(16) 0.8302(2) 0.57532(6) 0.0645(4) Uani 1 1 d D . . . .
H1A H 0.922(3) 0.815(5) 0.5442(8) 0.097(9) Uiso 1 1 d D . . . .
O2A O 1.0956(2) 0.5967(3) 0.63996(7) 0.0971(7) Uani 1 1 d . . . . .
C3A C 1.0111(2) 0.6231(3) 0.59886(8) 0.0554(5) Uani 1 1 d . . . . .
C4A C 0.9236(2) 0.4145(3) 0.57487(7) 0.0529(5) Uani 1 1 d . . . . .
H4A H 0.944013 0.271436 0.593153 0.063 Uiso 1 1 calc R U . . .
C5A C 0.8213(2) 0.3956(3) 0.53193(7) 0.0520(5) Uani 1 1 d . . . . .
H5A H 0.781602 0.242171 0.525571 0.062 Uiso 1 1 calc R U . . .
C6A C 0.7590(2) 0.5782(3) 0.49210(7) 0.0493(4) Uani 1 1 d . . . . .
O7A O 0.6763(2) 0.5080(3) 0.45249(7) 0.0840(6) Uani 1 1 d . . . . .
O8A O 0.79527(15) 0.7974(2) 0.49962(5) 0.0573(4) Uani 1 1 d . . . . .

loop_
_atom_site_aniso_label
_atom_site_aniso_U_11
_atom_site_aniso_U_22
_atom_site_aniso_U_33
_atom_site_aniso_U_23
_atom_site_aniso_U_13
_atom_site_aniso_U_12
O1 0.0718(10) 0.0941(12) 0.0790(10) 0.0273(9) -0.0326(8) 0.0015(8)
C2 0.0670(15) 0.125(2) 0.0885(17) -0.0164(16) -0.0406(13) 0.0094(15)
C3 0.0479(11) 0.1090(19) 0.0711(12) -0.0163(13) -0.0062(9) -0.0160(11)
O4 0.0635(9) 0.0615(9) 0.0930(11) 0.0003(7) -0.0307(8) -0.0165(7)
C5 0.0475(9) 0.0517(10) 0.0531(9) 0.0062(7) -0.0140(7) -0.0004(7)
C6 0.0474(10) 0.0662(12) 0.0663(11) -0.0015(9) -0.0029(8) 0.0133(8)
C7 0.0549(10) 0.0686(12) 0.0484(9) 0.0013(8) -0.0001(8) 0.0028(9)
N8 0.0459(8) 0.0418(8) 0.0532(8) 0.0016(6) -0.0151(6) -0.0007(6)
C9 0.0439(9) 0.0587(11) 0.0671(11) -0.0098(8) -0.0011(8) 0.0047(8)
C10 0.0581(11) 0.0724(13) 0.0483(9) -0.0002(8) -0.0018(8) -0.0061(9)
O1A 0.0642(8) 0.0390(7) 0.0816(9) 0.0045(6) -0.0201(7) -0.0073(6)
O2A 0.1132(15) 0.0737(11) 0.0871(11) 0.0111(9) -0.0471(10) -0.0093(9)
C3A 0.0551(10) 0.0452(9) 0.0620(10) 0.0027(8) -0.0060(8) 0.0029(7)
C4A 0.0695(12) 0.0328(8) 0.0549(9) 0.0059(7) 0.0034(8) 0.0041(7)
C5A 0.0656(11) 0.0292(8) 0.0595(10) -0.0006(7) 0.0027(8) -0.0048(7)
C6A 0.0524(9) 0.0370(8) 0.0559(9) -0.0028(7) -0.0023(7) 0.0048(7)
O7A 0.1034(13) 0.0498(8) 0.0844(11) -0.0065(7) -0.0379(9) 0.0042(8)
O8A 0.0656(8) 0.0340(6) 0.0664(8) 0.0053(5) -0.0120(6) 0.0017(5)

loop_
_atom_type_symbol
_atom_type_description
_atom_type_scat_dispersion_real
_atom_type_scat_dispersion_imag
_atom_type_scat_source
C C 0.0181 0.0091 'International Tables Vol C Tables 4.2.6.8 and 6.1.1.4'
H H 0.0000 0.0000 'International Tables Vol C Tables 4.2.6.8 and 6.1.1.4'
N N 0.0311 0.0180 'International Tables Vol C Tables 4.2.6.8 and 6.1.1.4'
O O 0.0492 0.0322 'International Tables Vol C Tables 4.2.6.8 and 6.1.1.4'

loop_
_geom_angle_atom_site_label_1
_geom_angle_atom_site_label_2
_geom_angle_atom_site_label_3
_geom_angle
_geom_angle_site_symmetry_1
_geom_angle_site_symmetry_3
_geom_angle_publ_flag
C5 O1 C2 106.75(18) . . ?
O1 C2 H2A 110.4 . . ?
O1 C2 H2B 110.4 . . ?
O1 C2 C3 106.54(18) . . ?
H2A C2 H2B 108.6 . . ?
C3 C2 H2A 110.4 . . ?
C3 C2 H2B 110.4 . . ?
C2 C3 H3A 110.7 . . ?
C2 C3 H3B 110.7 . . ?
H3A C3 H3B 108.8 . . ?
O4 C3 C2 105.39(19) . . ?
O4 C3 H3A 110.7 . . ?
O4 C3 H3B 110.7 . . ?
C3 O4 C5 109.44(17) . . ?
O1 C5 O4 106.15(15) . . ?
O1 C5 C6 111.30(17) . . ?
O1 C5 C10 109.76(16) . . ?
O4 C5 C6 110.47(17) . . ?
O4 C5 C10 108.95(16) . . ?
C10 C5 C6 110.11(15) . . ?
C5 C6 H6A 109.5 . . ?
C5 C6 H6B 109.5 . . ?
C5 C6 C7 110.67(16) . . ?
H6A C6 H6B 108.1 . . ?
C7 C6 H6A 109.5 . . ?
C7 C6 H6B 109.5 . . ?
C6 C7 H7A 109.5 . . ?
C6 C7 H7B 109.5 . . ?
H7A C7 H7B 108.1 . . ?
N8 C7 C6 110.54(15) . . ?
N8 C7 H7A 109.5 . . ?
N8 C7 H7B 109.5 . . ?
C7 N8 H8A 105.3(16) . . ?
C7 N8 H8B 110.3(15) . . ?
C7 N8 C9 112.51(13) . . ?
H8A N8 H8B 112(2) . . ?
C9 N8 H8A 111.1(16) . . ?
C9 N8 H8B 106.2(14) . . ?
N8 C9 H9A 109.6 . . ?
N8 C9 H9B 109.6 . . ?
N8 C9 C10 110.48(15) . . ?
H9A C9 H9B 108.1 . . ?
C10 C9 H9A 109.6 . . ?
C10 C9 H9B 109.6 . . ?
C5 C10 C9 111.25(15) . . ?
C5 C10 H10A 109.4 . . ?
C5 C10 H10B 109.4 . . ?
C9 C10 H10A 109.4 . . ?
C9 C10 H10B 109.4 . . ?
H10A C10 H10B 108.0 . . ?
C3A O1A H1A 108.4(19) . . ?
O1A C3A C4A 119.55(16) . . ?
O2A C3A O1A 121.29(18) . . ?
O2A C3A C4A 119.15(18) . . ?
C3A C4A H4A 114.3 . . ?
C5A C4A C3A 131.42(16) . . ?
C5A C4A H4A 114.3 . . ?
C4A C5A H5A 114.5 . . ?
C4A C5A C6A 131.04(16) . . ?
C6A C5A H5A 114.5 . . ?
O7A C6A C5A 117.88(15) . . ?
O7A C6A O8A 122.65(16) . . ?
O8A C6A C5A 119.46(15) . . ?

loop_
_geom_bond_atom_site_label_1
_geom_bond_atom_site_label_2
_geom_bond_distance
_geom_bond_site_symmetry_2
_geom_bond_publ_flag
O1 C2 1.415(3) . ?
O1 C5 1.407(2) . ?
C2 H2A 0.9700 . ?
C2 H2B 0.9700 . ?
C2 C3 1.469(4) . ?
C3 H3A 0.9700 . ?
C3 H3B 0.9700 . ?
C3 O4 1.400(2) . ?
O4 C5 1.420(2) . ?
C5 C6 1.510(3) . ?
C5 C10 1.502(3) . ?
C6 H6A 0.9700 . ?
C6 H6B 0.9700 . ?
C6 C7 1.515(3) . ?
C7 H7A 0.9700 . ?
C7 H7B 0.9700 . ?
C7 N8 1.479(2) . ?
N8 H8A 0.938(17) . ?
N8 H8B 0.916(16) . ?
N8 C9 1.485(2) . ?
C9 H9A 0.9700 . ?
C9 H9B 0.9700 . ?
C9 C10 1.507(3) . ?
C10 H10A 0.9700 . ?
C10 H10B 0.9700 . ?
O1A H1A 0.966(17) . ?
O1A C3A 1.301(2) . ?
O2A C3A 1.211(2) . ?
C3A C4A 1.482(3) . ?
C4A H4A 0.9300 . ?
C4A C5A 1.327(3) . ?
C5A H5A 0.9300 . ?
C5A C6A 1.491(2) . ?
C6A O7A 1.228(2) . ?
C6A O8A 1.272(2) . ?

loop_
_geom_hbond_atom_site_label_D
_geom_hbond_atom_site_label_H
_geom_hbond_atom_site_label_A
_geom_hbond_distance_DH
_geom_hbond_distance_HA
_geom_hbond_distance_DA
_geom_hbond_angle_DHA
_geom_hbond_site_symmetry_A
_geom_hbond_publ_flag
N8 H8A O7A 0.938(17) 2.53(2) 3.163(2) 125.1(19) 1_545 yes
N8 H8A O8A 0.938(17) 1.926(17) 2.8498(18) 168(2) 1_545 yes
N8 H8B O7A 0.916(16) 2.12(2) 2.865(2) 138.3(19) . yes
O1A H1A O8A 0.966(17) 1.485(18) 2.4484(18) 175(3) . yes

loop_
_geom_torsion_atom_site_label_1
_geom_torsion_atom_site_label_2
_geom_torsion_atom_site_label_3
_geom_torsion_atom_site_label_4
_geom_torsion
_geom_torsion_site_symmetry_1
_geom_torsion_site_symmetry_2
_geom_torsion_site_symmetry_3
_geom_torsion_site_symmetry_4
_geom_torsion_publ_flag
O1 C2 C3 O4 11.5(3) . . . . ?
O1 C5 C6 C7 -178.44(16) . . . . ?
O1 C5 C10 C9 179.47(17) . . . . ?
C2 O1 C5 O4 24.2(2) . . . . ?
C2 O1 C5 C6 -96.0(2) . . . . ?
C2 O1 C5 C10 141.8(2) . . . . ?
C2 C3 O4 C5 3.4(3) . . . . ?
C3 O4 C5 O1 -17.1(2) . . . . ?
C3 O4 C5 C6 103.64(19) . . . . ?
C3 O4 C5 C10 -135.28(17) . . . . ?
O4 C5 C6 C7 63.9(2) . . . . ?
O4 C5 C10 C9 -64.7(2) . . . . ?
C5 O1 C2 C3 -22.2(3) . . . . ?
C5 C6 C7 N8 56.1(2) . . . . ?
C6 C5 C10 C9 56.6(2) . . . . ?
C6 C7 N8 C9 -56.3(2) . . . . ?
C7 N8 C9 C10 56.0(2) . . . . ?
N8 C9 C10 C5 -55.9(2) . . . . ?
C10 C5 C6 C7 -56.5(2) . . . . ?
O1A C3A C4A C5A -3.1(3) . . . . ?
O2A C3A C4A C5A 177.4(2) . . . . ?
C3A C4A C5A C6A 0.7(4) . . . . ?
C4A C5A C6A O7A 172.3(2) . . . . ?
C4A C5A C6A O8A -6.2(3) . . . . ?
